data_7134831
loop_
_publ_author_name
'Wang, Yaxi'
'Liu, Junliang'
'He, Jinxuan'
'Ren, Xiaoting'
'Hu, Lu'
'Pang, Siping'

_publ_section_title
;
 Tetraamino-driven hydrogen-bonded networks: selective self-assembly of
 energetic materials.
;
_journal_issue 71
_journal_name_full 'Chemical communications (Cambridge, England)'
_journal_page_first 13433
_journal_page_last 13436
_journal_paper_doi 10.1039/d5cc02653a
_journal_volume 61
_journal_year 2025
_chemical_formula_moiety 'Cl O4, C6 H9 N8'
_chemical_formula_sum 'C6 H9 Cl N8 O4'
_chemical_formula_weight 292.66
_space_group_crystal_system monoclinic
_space_group_IT_number 14
_space_group_name_Hall '-P 2yn'
_space_group_name_H-M_alt 'P 1 21/n 1'
_atom_sites_solution_hydrogens difmap
_atom_sites_solution_primary dual
_audit_creation_date 2023-06-14
_audit_creation_method
;
Olex2 1.5
(compiled 2023.03.06 svn.rbb2c1857 for OlexSys, GUI svn.r6748)
;
_audit_update_record
;
2025-03-23 deposited with the CCDC.	2025-07-10 downloaded from the CCDC.
;
_cell_angle_alpha 90
_cell_angle_beta 92.574(3)
_cell_angle_gamma 90
_cell_formula_units_Z 4
_cell_length_a 6.8415(7)
_cell_length_b 15.8632(13)
_cell_length_c 9.8345(9)
_cell_measurement_reflns_used 2314
_cell_measurement_temperature 100
_cell_measurement_theta_max 26.316
_cell_measurement_theta_min 2.438
_cell_volume 1066.24(17)
_computing_cell_refinement 'SAINT V8.40A (Bruker, 2019)'
_computing_data_reduction 'SAINT V8.40A (Bruker, 2019)'
_computing_molecular_graphics 'Olex2 1.5 (Dolomanov et al., 2009)'
_computing_publication_material 'Olex2 1.5 (Dolomanov et al., 2009)'
_computing_structure_refinement 'SHELXL 2019/2 (Sheldrick, 2015)'
_computing_structure_solution 'SHELXT 2018/2 (Sheldrick, 2018)'
_diffrn_ambient_temperature 100
_diffrn_measured_fraction_theta_full 0.998
_diffrn_measured_fraction_theta_max 0.998
_diffrn_measurement_device_type 'D8 VENTURE'
_diffrn_measurement_method '\f and \w scans'
_diffrn_radiation_type MoK\a
_diffrn_radiation_wavelength 0.71073
_diffrn_reflns_av_R_equivalents 0.1022
_diffrn_reflns_av_unetI/netI 0.0896
_diffrn_reflns_Laue_measured_fraction_full 0.998
_diffrn_reflns_Laue_measured_fraction_max 0.998
_diffrn_reflns_limit_h_max 8
_diffrn_reflns_limit_h_min -8
_diffrn_reflns_limit_k_max 19
_diffrn_reflns_limit_k_min -19
_diffrn_reflns_limit_l_max 12
_diffrn_reflns_limit_l_min -12
_diffrn_reflns_number 8855
_diffrn_reflns_point_group_measured_fraction_full 0.998
_diffrn_reflns_point_group_measured_fraction_max 0.998
_diffrn_reflns_theta_full 25.242
_diffrn_reflns_theta_max 26.437
_diffrn_reflns_theta_min 2.438
_diffrn_source_current 1.4
_diffrn_source_power 0.07
_diffrn_source_voltage 50.0
_diffrn_standards_number 0
_exptl_absorpt_coefficient_mu 0.390
_exptl_absorpt_correction_T_max 0.7454
_exptl_absorpt_correction_T_min 0.4292
_exptl_absorpt_correction_type multi-scan
_exptl_absorpt_process_details
;
SADABS-2016/2 (Bruker,2016/2) was used for absorption correction.
wR2(int) was 0.1472 before and 0.1023 after correction.
The Ratio of minimum to maximum transmission is 0.5758.
The \l/2 correction factor is Not present.
;
_exptl_crystal_colour colourless
_exptl_crystal_colour_primary colourless
_exptl_crystal_density_diffrn 1.823
_exptl_crystal_description needle
_exptl_crystal_F_000 600
_exptl_crystal_size_max 0.11
_exptl_crystal_size_mid 0.04
_exptl_crystal_size_min 0.02
_refine_diff_density_max 0.573
_refine_diff_density_min -0.685
_refine_diff_density_rms 0.105
_refine_ls_extinction_method none
_refine_ls_goodness_of_fit_ref 1.021
_refine_ls_hydrogen_treatment refall
_refine_ls_matrix_type full
_refine_ls_number_parameters 208
_refine_ls_number_reflns 2203
_refine_ls_number_restraints 8
_refine_ls_restrained_S_all 1.019
_refine_ls_R_factor_all 0.0904
_refine_ls_R_factor_gt 0.0608
_refine_ls_shift/su_max 0.000
_refine_ls_shift/su_mean 0.000
_refine_ls_structure_factor_coef Fsqd
_refine_ls_weighting_details 'w=1/[\s^2^(Fo^2^)+(0.0754P)^2^+1.0064P] where P=(Fo^2^+2Fc^2^)/3'
_refine_ls_weighting_scheme calc
_refine_ls_wR_factor_gt 0.1425
_refine_ls_wR_factor_ref 0.1630
_reflns_Friedel_coverage 0.000
_reflns_number_gt 1561
_reflns_number_total 2203
_reflns_threshold_expression 'I > 2\s(I)'
_cod_data_source_file d5cc02653a2.cif
_cod_data_source_block mo_2023965_0m
_cod_depositor_comments 'Adding full bibliography for 7134829--7134831.cif.'
_cod_database_code 7134831
_shelx_shelxl_version_number 2019/2
_shelx_space_group_comment
;
The symmetry employed for this shelxl refinement is uniquely defined
by the following loop, which should always be used as a source of
symmetry information in preference to the above space-group names.
They are only intended as comments.
;
_shelx_estimated_absorpt_t_max 0.992
_shelx_estimated_absorpt_t_min 0.958
_olex2_refinement_description
;
1. Restrained distances
 N6-H6B = N6-H6A = N7-H7 = N5-H5A = N5-H5B = N2-H2A = N1-H1B = N1-H1A
 0.87 with sigma of 0.02
;
_olex2_submission_special_instructions 'No special instructions were received'

loop_
_space_group_symop_operation_xyz
'x, y, z'
'-x+1/2, y+1/2, -z+1/2'
'-x, -y, -z'
'x-1/2, -y-1/2, z-1/2'

loop_
_atom_site_label
_atom_site_type_symbol
_atom_site_fract_x
_atom_site_fract_y
_atom_site_fract_z
_atom_site_U_iso_or_equiv
_atom_site_adp_type
_atom_site_occupancy
_atom_site_site_symmetry_order
_atom_site_calc_flag
_atom_site_refinement_flags_posn
_atom_site_refinement_flags_adp
_atom_site_refinement_flags_occupancy
_atom_site_disorder_assembly
_atom_site_disorder_group
Cl1 Cl 0.17933(13) 0.62197(6) 0.98076(8) 0.0210(3) Uani 1 1 d . . . . .
O3 O 0.0979(4) 0.57649(18) 1.0918(2) 0.0290(7) Uani 1 1 d . . . . .
O2 O 0.3835(4) 0.6012(2) 0.9755(3) 0.0345(7) Uani 1 1 d . . . . .
O1 O 0.0786(4) 0.59995(19) 0.8553(3) 0.0339(7) Uani 1 1 d . . . . .
N3 N 0.3771(4) 0.65941(18) 0.3276(3) 0.0189(7) Uani 1 1 d . . . . .
N7 N 0.8199(5) 0.54761(19) 0.4190(3) 0.0194(7) Uani 1 1 d D . . . .
N4 N 0.3600(4) 0.64406(19) 0.6138(3) 0.0181(7) Uani 1 1 d . . . . .
O4 O 0.1646(5) 0.71126(18) 1.0061(3) 0.0433(8) Uani 1 1 d . . . . .
N5 N 0.6533(5) 0.5579(2) 0.7546(3) 0.0221(7) Uani 1 1 d D . . . .
N6 N 0.7005(5) 0.5900(2) 0.2064(3) 0.0223(7) Uani 1 1 d D . . . .
N8 N 0.8159(4) 0.53630(19) 0.5585(3) 0.0191(7) Uani 1 1 d . . . . .
N1 N 0.0822(5) 0.7281(2) 0.3212(3) 0.0224(7) Uani 1 1 d D . . . .
N2 N 0.0676(5) 0.7144(2) 0.6047(3) 0.0232(7) Uani 1 1 d D . . . .
C6 C 0.6645(5) 0.5675(2) 0.6193(3) 0.0186(8) Uani 1 1 d . . . . .
C4 C 0.5178(5) 0.6190(2) 0.4055(3) 0.0162(7) Uani 1 1 d . . . . .
C2 C 0.2200(5) 0.6820(2) 0.5407(3) 0.0184(8) Uani 1 1 d . . . . .
C5 C 0.6838(5) 0.5845(2) 0.3406(3) 0.0176(8) Uani 1 1 d . . . . .
C1 C 0.2291(5) 0.6901(2) 0.3924(3) 0.0181(8) Uani 1 1 d . . . . .
C3 C 0.5092(5) 0.6119(2) 0.5444(3) 0.0176(8) Uani 1 1 d . . . . .
H5A H 0.739(4) 0.526(2) 0.795(3) 0.018(10) Uiso 1 1 d D . . . .
H2A H -0.040(4) 0.732(2) 0.565(4) 0.022(10) Uiso 1 1 d D . . . .
H6A H 0.605(4) 0.612(2) 0.158(4) 0.028(11) Uiso 1 1 d D . . . .
H2B H 0.067(7) 0.704(3) 0.685(5) 0.037(13) Uiso 1 1 d . . . . .
H1A H 0.089(6) 0.727(3) 0.234(2) 0.034(12) Uiso 1 1 d D . . . .
H7 H 0.921(5) 0.527(3) 0.382(4) 0.046(15) Uiso 1 1 d D . . . .
H5B H 0.553(5) 0.576(3) 0.798(4) 0.050(15) Uiso 1 1 d D . . . .
H1B H 0.010(7) 0.764(3) 0.362(5) 0.059(16) Uiso 1 1 d D . . . .
H6B H 0.799(5) 0.568(3) 0.165(4) 0.050(15) Uiso 1 1 d D . . . .

loop_
_atom_site_aniso_label
_atom_site_aniso_U_11
_atom_site_aniso_U_22
_atom_site_aniso_U_33
_atom_site_aniso_U_23
_atom_site_aniso_U_13
_atom_site_aniso_U_12
Cl1 0.0181(5) 0.0229(5) 0.0220(5) 0.0031(3) -0.0004(3) -0.0017(4)
O3 0.0237(15) 0.0408(17) 0.0229(13) 0.0084(12) 0.0062(11) -0.0077(13)
O2 0.0178(15) 0.065(2) 0.0213(13) -0.0046(13) 0.0011(11) 0.0045(14)
O1 0.0282(16) 0.0489(19) 0.0237(14) 0.0052(12) -0.0080(12) -0.0106(14)
N3 0.0170(16) 0.0185(16) 0.0214(15) -0.0019(12) 0.0022(12) 0.0010(12)
N7 0.0187(17) 0.0191(16) 0.0206(15) 0.0008(12) 0.0031(13) 0.0016(13)
N4 0.0179(16) 0.0175(16) 0.0193(14) -0.0027(11) 0.0034(12) -0.0004(12)
O4 0.049(2) 0.0209(16) 0.0585(19) 0.0044(13) -0.0149(16) 0.0021(14)
N5 0.0190(18) 0.0301(19) 0.0172(15) 0.0039(13) 0.0017(13) 0.0071(14)
N6 0.0179(17) 0.0295(19) 0.0197(16) 0.0022(13) 0.0035(13) 0.0049(14)
N8 0.0172(16) 0.0237(17) 0.0165(14) 0.0022(12) 0.0018(12) -0.0008(13)
N1 0.0221(18) 0.0262(18) 0.0188(16) 0.0012(13) 0.0012(13) 0.0044(14)
N2 0.0189(18) 0.0269(18) 0.0238(17) 0.0009(14) 0.0010(14) 0.0063(14)
C6 0.0160(19) 0.0176(18) 0.0222(18) -0.0002(14) -0.0016(15) -0.0009(14)
C4 0.0161(18) 0.0127(17) 0.0199(17) -0.0004(13) 0.0013(14) -0.0020(14)
C2 0.0149(18) 0.0160(18) 0.0241(18) -0.0023(14) -0.0004(14) -0.0016(14)
C5 0.0132(17) 0.0190(18) 0.0208(17) -0.0020(14) 0.0015(14) -0.0022(14)
C1 0.0185(19) 0.0113(17) 0.0244(17) -0.0002(13) 0.0011(15) -0.0026(14)
C3 0.0141(18) 0.0169(18) 0.0219(17) 0.0003(13) 0.0034(14) -0.0011(14)

loop_
_atom_type_symbol
_atom_type_description
_atom_type_scat_dispersion_real
_atom_type_scat_dispersion_imag
_atom_type_scat_source
C C 0.0033 0.0016 'International Tables Vol C Tables 4.2.6.8 and 6.1.1.4'
H H 0.0000 0.0000 'International Tables Vol C Tables 4.2.6.8 and 6.1.1.4'
Cl Cl 0.1484 0.1585 'International Tables Vol C Tables 4.2.6.8 and 6.1.1.4'
N N 0.0061 0.0033 'International Tables Vol C Tables 4.2.6.8 and 6.1.1.4'
O O 0.0106 0.0060 'International Tables Vol C Tables 4.2.6.8 and 6.1.1.4'

loop_
_geom_angle_atom_site_label_1
_geom_angle_atom_site_label_2
_geom_angle_atom_site_label_3
_geom_angle
_geom_angle_site_symmetry_1
_geom_angle_site_symmetry_3
_geom_angle_publ_flag
O3 Cl1 O4 109.18(18) . . ?
O2 Cl1 O3 108.75(17) . . ?
O2 Cl1 O4 107.87(19) . . ?
O1 Cl1 O3 110.09(17) . . ?
O1 Cl1 O2 110.15(16) . . ?
O1 Cl1 O4 110.75(18) . . ?
C1 N3 C4 116.2(3) . . ?
N8 N7 H7 115(3) . . ?
C5 N7 N8 126.3(3) . . ?
C5 N7 H7 119(3) . . ?
C2 N4 C3 116.3(3) . . ?
C6 N5 H5A 117(2) . . ?
C6 N5 H5B 122(3) . . ?
H5A N5 H5B 120(4) . . ?
C5 N6 H6A 119(3) . . ?
C5 N6 H6B 122(3) . . ?
H6A N6 H6B 119(4) . . ?
C6 N8 N7 116.9(3) . . ?
C1 N1 H1A 116(3) . . ?
C1 N1 H1B 119(4) . . ?
H1A N1 H1B 123(4) . . ?
C2 N2 H2A 125(3) . . ?
C2 N2 H2B 115(3) . . ?
H2A N2 H2B 118(4) . . ?
N5 C6 C3 119.0(3) . . ?
N8 C6 N5 119.2(3) . . ?
N8 C6 C3 121.8(3) . . ?
N3 C4 C5 118.8(3) . . ?
N3 C4 C3 122.4(3) . . ?
C3 C4 C5 118.7(3) . . ?
N4 C2 N2 118.6(3) . . ?
N4 C2 C1 121.3(3) . . ?
N2 C2 C1 120.0(3) . . ?
N7 C5 N6 121.2(3) . . ?
N7 C5 C4 117.5(3) . . ?
N6 C5 C4 121.3(3) . . ?
N3 C1 N1 119.3(3) . . ?
N3 C1 C2 121.2(3) . . ?
N1 C1 C2 119.5(3) . . ?
N4 C3 C6 118.7(3) . . ?
N4 C3 C4 122.5(3) . . ?
C4 C3 C6 118.8(3) . . ?

loop_
_geom_bond_atom_site_label_1
_geom_bond_atom_site_label_2
_geom_bond_distance
_geom_bond_site_symmetry_2
_geom_bond_publ_flag
Cl1 O3 1.441(3) . ?
Cl1 O2 1.439(3) . ?
Cl1 O1 1.429(3) . ?
Cl1 O4 1.442(3) . ?
N3 C4 1.363(4) . ?
N3 C1 1.314(5) . ?
N7 N8 1.385(4) . ?
N7 C5 1.318(4) . ?
N7 H7 0.858(19) . ?
N4 C2 1.317(4) . ?
N4 C3 1.353(5) . ?
N5 C6 1.345(4) . ?
N5 H5A 0.865(19) . ?
N5 H5B 0.876(19) . ?
N6 C5 1.332(5) . ?
N6 H6A 0.867(19) . ?
N6 H6B 0.87(2) . ?
N8 C6 1.316(5) . ?
N1 C1 1.342(4) . ?
N1 H1A 0.857(19) . ?
N1 H1B 0.86(2) . ?
N2 C2 1.344(5) . ?
N2 H2A 0.861(19) . ?
N2 H2B 0.81(4) . ?
C6 C3 1.448(5) . ?
C4 C5 1.436(5) . ?
C4 C3 1.375(5) . ?
C2 C1 1.468(5) . ?

loop_
_geom_torsion_atom_site_label_1
_geom_torsion_atom_site_label_2
_geom_torsion_atom_site_label_3
_geom_torsion_atom_site_label_4
_geom_torsion
_geom_torsion_site_symmetry_1
_geom_torsion_site_symmetry_2
_geom_torsion_site_symmetry_3
_geom_torsion_site_symmetry_4
_geom_torsion_publ_flag
N3 C4 C5 N7 178.4(3) . . . . ?
N3 C4 C5 N6 -1.2(5) . . . . ?
N3 C4 C3 N4 0.3(5) . . . . ?
N3 C4 C3 C6 179.7(3) . . . . ?
N7 N8 C6 N5 179.7(3) . . . . ?
N7 N8 C6 C3 -0.2(5) . . . . ?
N4 C2 C1 N3 0.2(5) . . . . ?
N4 C2 C1 N1 179.0(3) . . . . ?
N5 C6 C3 N4 1.6(5) . . . . ?
N5 C6 C3 C4 -177.8(3) . . . . ?
N8 N7 C5 N6 -178.3(3) . . . . ?
N8 N7 C5 C4 2.2(5) . . . . ?
N8 C6 C3 N4 -178.5(3) . . . . ?
N8 C6 C3 C4 2.1(5) . . . . ?
N2 C2 C1 N3 179.6(3) . . . . ?
N2 C2 C1 N1 -1.6(5) . . . . ?
C4 N3 C1 N1 -177.8(3) . . . . ?
C4 N3 C1 C2 1.0(5) . . . . ?
C2 N4 C3 C6 -178.4(3) . . . . ?
C2 N4 C3 C4 1.0(5) . . . . ?
C5 N7 N8 C6 -2.1(5) . . . . ?
C5 C4 C3 N4 178.7(3) . . . . ?
C5 C4 C3 C6 -2.0(5) . . . . ?
C1 N3 C4 C5 -179.7(3) . . . . ?
C1 N3 C4 C3 -1.3(5) . . . . ?
C3 N4 C2 N2 179.4(3) . . . . ?
C3 N4 C2 C1 -1.2(5) . . . . ?
C3 C4 C5 N7 -0.1(5) . . . . ?
C3 C4 C5 N6 -179.6(3) . . . . ?
